data_4120952
loop_
_publ_author_name
'Tzu-Pin Lin'
'Jonas C. Peters'

_publ_section_title
;
 Boryl-Mediated Reversible H2 Activation at Cobalt: Catalytic
 Hydrogenation, Dehydrogenation, and Transfer Hydrogenation
;
_journal_name_full 'Journal of the American Chemical Society'
_journal_page_first 15310
_journal_page_last 15313
_journal_paper_doi 10.1021/ja408397v
_journal_volume 135
_journal_year 2013
_chemical_formula_sum 'C24 H44 B Co N4 P2'
_chemical_formula_weight 520.31
_chemical_name_common tBuP2BCoN2
_chemical_name_systematic
;
 ?
;
_space_group_crystal_system monoclinic
_space_group_IT_number 14
_space_group_name_Hall '-P 2yn'
_space_group_name_H-M_alt 'P 1 21/n 1'
_symmetry_space_group_name_Hall '-P 2yn'
_symmetry_space_group_name_H-M 'P 1 21/n 1'
_atom_sites_solution_hydrogens geom
_audit_creation_method SHELXL-2013
_cell_angle_alpha 90
_cell_angle_beta 108.068(2)
_cell_angle_gamma 90
_cell_formula_units_Z 4
_cell_length_a 10.6826(5)
_cell_length_b 19.2062(9)
_cell_length_c 14.3149(6)
_cell_measurement_temperature 100(2)
_cell_volume 2792.2(2)
_computing_cell_refinement 'Bruker APEX'
_computing_data_collection 'Bruker APEX'
_computing_data_reduction 'Bruker APEX'
_computing_molecular_graphics 'Bruker SHELXTL'
_computing_publication_material 'Bruker SHELXTL'
_computing_structure_refinement 'SHELXL-2013 (Sheldrick, 2013)'
_computing_structure_solution 'SHELXL-2013 (Sheldrick, 2013)'
_diffrn_ambient_temperature 100(2)
_diffrn_measured_fraction_theta_full 1.000
_diffrn_measured_fraction_theta_max 0.953
_diffrn_measurement_device_type 'CCD area detector'
_diffrn_measurement_method 'phi and omega scans'
_diffrn_radiation_monochromator graphite
_diffrn_radiation_source 'fine-focus sealed tube'
_diffrn_radiation_type MoK\a
_diffrn_radiation_wavelength 0.71073
_diffrn_reflns_av_R_equivalents 0.0664
_diffrn_reflns_av_unetI/netI 0.0448
_diffrn_reflns_Laue_measured_fraction_full 1.000
_diffrn_reflns_Laue_measured_fraction_max 0.953
_diffrn_reflns_limit_h_max 16
_diffrn_reflns_limit_h_min -17
_diffrn_reflns_limit_k_max 31
_diffrn_reflns_limit_k_min -30
_diffrn_reflns_limit_l_max 22
_diffrn_reflns_limit_l_min -22
_diffrn_reflns_number 103444
_diffrn_reflns_point_group_measured_fraction_full 1.000
_diffrn_reflns_point_group_measured_fraction_max 0.953
_diffrn_reflns_theta_full 25.242
_diffrn_reflns_theta_max 35.562
_diffrn_reflns_theta_min 1.834
_exptl_absorpt_coefficient_mu 0.748
_exptl_absorpt_correction_T_max 0.978
_exptl_absorpt_correction_T_min 0.936
_exptl_absorpt_correction_type multi-scan
_exptl_absorpt_process_details sadabs
_exptl_crystal_colour blue
_exptl_crystal_density_diffrn 1.238
_exptl_crystal_description block
_exptl_crystal_F_000 1112
_exptl_crystal_size_max 0.090
_exptl_crystal_size_mid 0.060
_exptl_crystal_size_min 0.030
_refine_diff_density_max 1.087
_refine_diff_density_min -0.467
_refine_diff_density_rms 0.083
_refine_ls_extinction_method none
_refine_ls_goodness_of_fit_ref 1.003
_refine_ls_hydrogen_treatment constr
_refine_ls_matrix_type full
_refine_ls_number_parameters 289
_refine_ls_number_reflns 12227
_refine_ls_number_restraints 0
_refine_ls_restrained_S_all 1.003
_refine_ls_R_factor_all 0.0653
_refine_ls_R_factor_gt 0.0381
_refine_ls_shift/su_max 0.001
_refine_ls_shift/su_mean 0.000
_refine_ls_structure_factor_coef Fsqd
_refine_ls_weighting_details
;
 w=1/[\s^2^(Fo^2^)+(0.0470P)^2^+1.1600P]
 where P=(Fo^2^+2Fc^2^)/3
;
_refine_ls_weighting_scheme calc
_refine_ls_wR_factor_gt 0.0878
_refine_ls_wR_factor_ref 0.0989
_reflns_Friedel_coverage 0.000
_reflns_number_gt 9127
_reflns_number_total 12227
_reflns_threshold_expression 'I > 2\s(I)'
_cod_data_source_file ja408397v_si_002_1.cif
_cod_data_source_block tBuP2BCoN2
_cod_database_code 4120952
_shelx_space_group_comment
;
The symmetry employed for this shelxl refinement is uniquely defined
by the following loop, which should always be used as a source of
symmetry information in preference to the above space-group names.
They are only intended as comments.
;
_shelx_estimated_absorpt_t_min 0.936
_shelx_estimated_absorpt_t_max 0.978
_shelxl_version_number 2013-2

loop_
_space_group_symop_operation_xyz
'x, y, z'
'-x+1/2, y+1/2, -z+1/2'
'-x, -y, -z'
'x-1/2, -y-1/2, z-1/2'

loop_
_atom_site_label
_atom_site_type_symbol
_atom_site_fract_x
_atom_site_fract_y
_atom_site_fract_z
_atom_site_U_iso_or_equiv
_atom_site_adp_type
_atom_site_occupancy
_atom_site_site_symmetry_order
_atom_site_calc_flag
_atom_site_refinement_flags_posn
_atom_site_refinement_flags_adp
Co1 Co 0.60556(2) 0.24546(2) 0.07943(2) 0.01228(4) Uani 1 1 d . .
P1 P 0.46022(3) 0.18581(2) 0.12536(2) 0.00990(6) Uani 1 1 d . .
P2 P 0.72051(3) 0.33738(2) 0.06671(2) 0.01068(6) Uani 1 1 d . .
N2 N 0.60778(10) 0.38011(5) 0.19290(8) 0.01255(18) Uani 1 1 d . .
N1 N 0.44829(10) 0.30625(5) 0.20488(8) 0.01307(18) Uani 1 1 d . .
C7 C 0.36622(12) 0.24494(6) 0.18489(10) 0.0141(2) Uani 1 1 d . .
H7A H 0.2773 0.2554 0.1397 0.017 Uiso 1 1 calc R U
H7B H 0.3581 0.2244 0.2462 0.017 Uiso 1 1 calc R U
C8 C 0.71727(12) 0.40376(6) 0.16274(9) 0.0132(2) Uani 1 1 d . .
H8A H 0.8002 0.4033 0.2182 0.016 Uiso 1 1 calc R U
H8B H 0.7019 0.4512 0.1346 0.016 Uiso 1 1 calc R U
C1 C 0.44022(12) 0.36604(6) 0.25737(9) 0.01143(19) Uani 1 1 d . .
C3 C 0.55856(12) 0.47635(6) 0.29727(9) 0.0127(2) Uani 1 1 d . .
H3A H 0.6252 0.5075 0.2922 0.015 Uiso 1 1 calc R U
C2 C 0.54105(11) 0.41225(6) 0.25028(8) 0.01088(19) Uani 1 1 d . .
C9 C 0.32365(13) 0.14370(7) 0.02533(9) 0.0159(2) Uani 1 1 d . .
C17 C 0.64033(13) 0.38655(6) -0.05113(9) 0.0145(2) Uani 1 1 d . .
C13 C 0.53757(12) 0.12193(7) 0.22658(9) 0.0151(2) Uani 1 1 d . .
C4 C 0.47535(13) 0.49377(6) 0.35228(9) 0.0151(2) Uani 1 1 d . .
H4A H 0.4862 0.5372 0.3855 0.018 Uiso 1 1 calc R U
B1 B 0.55264(14) 0.31243(7) 0.16206(10) 0.0127(2) Uani 1 1 d . .
C21 C 0.90317(12) 0.32661(7) 0.08907(10) 0.0160(2) Uani 1 1 d . .
C14 C 0.44046(15) 0.07683(7) 0.25905(11) 0.0211(3) Uani 1 1 d . .
H14A H 0.4892 0.0454 0.3117 0.032 Uiso 1 1 calc R U
H14B H 0.3871 0.0494 0.2031 0.032 Uiso 1 1 calc R U
H14C H 0.3828 0.1068 0.2831 0.032 Uiso 1 1 calc R U
C5 C 0.37706(13) 0.44850(6) 0.35916(10) 0.0157(2) Uani 1 1 d . .
H5A H 0.3217 0.4617 0.3968 0.019 Uiso 1 1 calc R U
C6 C 0.35805(12) 0.38381(6) 0.31178(9) 0.0140(2) Uani 1 1 d . .
H6A H 0.2908 0.3530 0.3168 0.017 Uiso 1 1 calc R U
C19 C 0.71309(14) 0.45244(7) -0.06594(10) 0.0197(2) Uani 1 1 d . .
H19A H 0.6645 0.4744 -0.1285 0.030 Uiso 1 1 calc R U
H19B H 0.8017 0.4400 -0.0668 0.030 Uiso 1 1 calc R U
H19C H 0.7195 0.4851 -0.0120 0.030 Uiso 1 1 calc R U
C16 C 0.61940(14) 0.16569(8) 0.31453(10) 0.0216(3) Uani 1 1 d . .
H16A H 0.6620 0.1348 0.3698 0.032 Uiso 1 1 calc R U
H16B H 0.5615 0.1983 0.3340 0.032 Uiso 1 1 calc R U
H16C H 0.6867 0.1918 0.2957 0.032 Uiso 1 1 calc R U
C15 C 0.63432(15) 0.07542(8) 0.19580(11) 0.0242(3) Uani 1 1 d . .
H15A H 0.6745 0.0421 0.2484 0.036 Uiso 1 1 calc R U
H15B H 0.7032 0.1043 0.1834 0.036 Uiso 1 1 calc R U
H15C H 0.5872 0.0501 0.1358 0.036 Uiso 1 1 calc R U
C23 C 0.92914(15) 0.29077(8) 0.00131(11) 0.0238(3) Uani 1 1 d . .
H23A H 1.0243 0.2857 0.0141 0.036 Uiso 1 1 calc R U
H23B H 0.8921 0.3190 -0.0579 0.036 Uiso 1 1 calc R U
H23C H 0.8876 0.2447 -0.0084 0.036 Uiso 1 1 calc R U
N3 N 0.65012(16) 0.18338(7) 0.00356(12) 0.0331(3) Uani 1 1 d . .
C12 C 0.28579(15) 0.19795(8) -0.05737(11) 0.0254(3) Uani 1 1 d . .
H12A H 0.2143 0.1796 -0.1128 0.038 Uiso 1 1 calc R U
H12B H 0.3624 0.2082 -0.0790 0.038 Uiso 1 1 calc R U
H12C H 0.2565 0.2407 -0.0332 0.038 Uiso 1 1 calc R U
C22 C 0.94865(15) 0.27803(9) 0.17842(11) 0.0254(3) Uani 1 1 d . .
H22A H 1.0436 0.2699 0.1948 0.038 Uiso 1 1 calc R U
H22B H 0.9018 0.2336 0.1629 0.038 Uiso 1 1 calc R U
H22C H 0.9296 0.2996 0.2346 0.038 Uiso 1 1 calc R U
C20 C 0.50201(13) 0.40679(7) -0.04792(11) 0.0208(3) Uani 1 1 d . .
H20A H 0.4555 0.4327 -0.1076 0.031 Uiso 1 1 calc R U
H20B H 0.5102 0.4360 0.0098 0.031 Uiso 1 1 calc R U
H20C H 0.4524 0.3646 -0.0440 0.031 Uiso 1 1 calc R U
C24 C 0.98424(13) 0.39394(8) 0.11297(12) 0.0238(3) Uani 1 1 d . .
H24A H 1.0773 0.3833 0.1232 0.036 Uiso 1 1 calc R U
H24B H 0.9743 0.4148 0.1727 0.036 Uiso 1 1 calc R U
H24C H 0.9529 0.4267 0.0582 0.036 Uiso 1 1 calc R U
C10 C 0.20053(13) 0.12534(7) 0.05366(11) 0.0208(3) Uani 1 1 d . .
H10A H 0.1349 0.1038 -0.0026 0.031 Uiso 1 1 calc R U
H10B H 0.1638 0.1678 0.0728 0.031 Uiso 1 1 calc R U
H10C H 0.2242 0.0926 0.1089 0.031 Uiso 1 1 calc R U
C18 C 0.62051(16) 0.33782(8) -0.13952(10) 0.0233(3) Uani 1 1 d . .
H18A H 0.5789 0.3636 -0.2003 0.035 Uiso 1 1 calc R U
H18B H 0.5639 0.2988 -0.1343 0.035 Uiso 1 1 calc R U
H18C H 0.7061 0.3199 -0.1404 0.035 Uiso 1 1 calc R U
C11 C 0.37199(15) 0.07752(8) -0.01307(12) 0.0255(3) Uani 1 1 d . .
H11A H 0.2991 0.0567 -0.0650 0.038 Uiso 1 1 calc R U
H11B H 0.4042 0.0442 0.0409 0.038 Uiso 1 1 calc R U
H11C H 0.4435 0.0895 -0.0396 0.038 Uiso 1 1 calc R U
N4 N 0.6743(3) 0.14348(9) -0.04516(19) 0.0686(8) Uani 1 1 d . .

loop_
_atom_site_aniso_label
_atom_site_aniso_U_11
_atom_site_aniso_U_22
_atom_site_aniso_U_33
_atom_site_aniso_U_23
_atom_site_aniso_U_13
_atom_site_aniso_U_12
Co1 0.01600(8) 0.00919(7) 0.01578(8) -0.00244(6) 0.01098(6) -0.00098(5)
P1 0.01136(13) 0.00801(11) 0.01144(13) -0.00105(9) 0.00517(10) -0.00010(9)
P2 0.01180(13) 0.01042(12) 0.01177(13) -0.00032(10) 0.00652(10) 0.00028(10)
N2 0.0143(4) 0.0114(4) 0.0152(4) -0.0042(3) 0.0095(4) -0.0027(3)
N1 0.0147(4) 0.0099(4) 0.0183(5) -0.0038(3) 0.0105(4) -0.0024(3)
C7 0.0148(5) 0.0106(5) 0.0199(6) -0.0024(4) 0.0098(4) -0.0019(4)
C8 0.0144(5) 0.0137(5) 0.0145(5) -0.0034(4) 0.0088(4) -0.0036(4)
C1 0.0125(5) 0.0096(4) 0.0137(5) -0.0009(4) 0.0064(4) 0.0009(4)
C3 0.0146(5) 0.0105(4) 0.0132(5) -0.0018(4) 0.0047(4) -0.0002(4)
C2 0.0129(5) 0.0097(4) 0.0113(5) -0.0010(4) 0.0055(4) 0.0005(4)
C9 0.0153(5) 0.0153(5) 0.0158(5) -0.0028(4) 0.0028(4) -0.0007(4)
C17 0.0165(5) 0.0132(5) 0.0138(5) 0.0004(4) 0.0048(4) 0.0009(4)
C13 0.0155(5) 0.0155(5) 0.0151(5) 0.0018(4) 0.0060(4) 0.0026(4)
C4 0.0189(6) 0.0108(5) 0.0170(5) -0.0034(4) 0.0078(5) 0.0012(4)
B1 0.0145(6) 0.0113(5) 0.0150(6) -0.0027(4) 0.0083(5) -0.0017(4)
C21 0.0132(5) 0.0184(5) 0.0179(6) 0.0040(4) 0.0070(4) 0.0035(4)
C14 0.0267(7) 0.0162(5) 0.0225(6) 0.0062(5) 0.0108(5) 0.0002(5)
C5 0.0178(5) 0.0145(5) 0.0180(5) -0.0023(4) 0.0103(5) 0.0026(4)
C6 0.0143(5) 0.0126(5) 0.0182(5) -0.0010(4) 0.0095(4) 0.0012(4)
C19 0.0241(6) 0.0175(6) 0.0182(6) 0.0049(5) 0.0075(5) -0.0005(5)
C16 0.0196(6) 0.0271(7) 0.0157(6) 0.0003(5) 0.0021(5) 0.0002(5)
C15 0.0250(7) 0.0219(6) 0.0267(7) 0.0042(5) 0.0096(6) 0.0120(5)
C23 0.0221(7) 0.0284(7) 0.0267(7) 0.0015(6) 0.0161(6) 0.0076(5)
N3 0.0482(9) 0.0184(6) 0.0506(9) -0.0106(6) 0.0416(8) -0.0092(5)
C12 0.0246(7) 0.0304(7) 0.0165(6) 0.0048(5) -0.0004(5) 0.0001(6)
C22 0.0205(6) 0.0306(7) 0.0251(7) 0.0121(6) 0.0069(6) 0.0078(5)
C20 0.0158(6) 0.0213(6) 0.0232(6) 0.0030(5) 0.0033(5) 0.0033(5)
C24 0.0128(6) 0.0277(7) 0.0313(7) 0.0016(6) 0.0074(5) -0.0029(5)
C10 0.0147(6) 0.0177(6) 0.0281(7) -0.0026(5) 0.0039(5) -0.0032(4)
C18 0.0306(7) 0.0235(6) 0.0140(6) -0.0032(5) 0.0043(5) 0.0002(5)
C11 0.0236(7) 0.0238(6) 0.0273(7) -0.0138(6) 0.0054(6) -0.0018(5)
N4 0.1082(18) 0.0319(8) 0.1103(18) -0.0330(10) 0.0987(16) -0.0272(10)

loop_
_atom_type_symbol
_atom_type_description
_atom_type_scat_dispersion_real
_atom_type_scat_dispersion_imag
_atom_type_scat_source
C C 0.0033 0.0016 'International Tables Vol C Tables 4.2.6.8 and 6.1.1.4'
H H 0.0000 0.0000 'International Tables Vol C Tables 4.2.6.8 and 6.1.1.4'
B B 0.0013 0.0007 'International Tables Vol C Tables 4.2.6.8 and 6.1.1.4'
N N 0.0061 0.0033 'International Tables Vol C Tables 4.2.6.8 and 6.1.1.4'
P P 0.1023 0.0942 'International Tables Vol C Tables 4.2.6.8 and 6.1.1.4'
Co Co 0.3494 0.9721 'International Tables Vol C Tables 4.2.6.8 and 6.1.1.4'

loop_
_geom_angle_atom_site_label_1
_geom_angle_atom_site_label_2
_geom_angle_atom_site_label_3
_geom_angle
N3 Co1 B1 178.62(6)
N3 Co1 P1 100.49(4)
B1 Co1 P1 78.26(4)
N3 Co1 P2 103.12(4)
B1 Co1 P2 78.10(4)
P1 Co1 P2 156.260(14)
C9 P1 C13 110.94(6)
C9 P1 C7 101.95(6)
C13 P1 C7 102.29(6)
C9 P1 Co1 116.84(4)
C13 P1 Co1 112.92(4)
C7 P1 Co1 110.32(4)
C8 P2 C21 101.68(6)
C8 P2 C17 101.97(6)
C21 P2 C17 111.37(6)
C8 P2 Co1 110.32(4)
C21 P2 Co1 118.30(4)
C17 P2 Co1 111.48(4)
C2 N2 B1 110.29(10)
C2 N2 C8 130.61(10)
B1 N2 C8 119.10(10)
C1 N1 B1 110.45(10)
C1 N1 C7 130.24(10)
B1 N1 C7 119.21(10)
N1 C7 P1 101.84(8)
N1 C7 H7A 111.4
P1 C7 H7A 111.4
N1 C7 H7B 111.4
P1 C7 H7B 111.4
H7A C7 H7B 109.3
N2 C8 P2 101.88(8)
N2 C8 H8A 111.4
P2 C8 H8A 111.4
N2 C8 H8B 111.4
P2 C8 H8B 111.4
H8A C8 H8B 109.3
C6 C1 N1 131.62(11)
C6 C1 C2 120.81(11)
N1 C1 C2 107.55(10)
C2 C3 C4 118.14(11)
C2 C3 H3A 120.9
C4 C3 H3A 120.9
C3 C2 N2 131.66(11)
C3 C2 C1 120.65(11)
N2 C2 C1 107.68(10)
C10 C9 C12 108.54(11)
C10 C9 C11 108.39(11)
C12 C9 C11 108.86(12)
C10 C9 P1 115.10(9)
C12 C9 P1 104.60(9)
C11 C9 P1 111.14(9)
C19 C17 C18 109.60(11)
C19 C17 C20 109.11(11)
C18 C17 C20 106.84(11)
C19 C17 P2 115.25(9)
C18 C17 P2 109.85(9)
C20 C17 P2 105.81(9)
C14 C13 C15 109.82(11)
C14 C13 C16 109.08(11)
C15 C13 C16 106.92(11)
C14 C13 P1 115.18(9)
C15 C13 P1 109.45(9)
C16 C13 P1 106.01(9)
C5 C4 C3 121.08(11)
C5 C4 H4A 119.5
C3 C4 H4A 119.5
N1 B1 N2 104.03(10)
N1 B1 Co1 128.01(9)
N2 B1 Co1 127.95(10)
C23 C21 C24 109.16(12)
C23 C21 C22 108.62(11)
C24 C21 C22 108.39(12)
C23 C21 P2 110.53(9)
C24 C21 P2 115.31(9)
C22 C21 P2 104.55(9)
C13 C14 H14A 109.5
C13 C14 H14B 109.5
H14A C14 H14B 109.5
C13 C14 H14C 109.5
H14A C14 H14C 109.5
H14B C14 H14C 109.5
C4 C5 C6 121.34(11)
C4 C5 H5A 119.3
C6 C5 H5A 119.3
C1 C6 C5 117.98(11)
C1 C6 H6A 121.0
C5 C6 H6A 121.0
C17 C19 H19A 109.5
C17 C19 H19B 109.5
H19A C19 H19B 109.5
C17 C19 H19C 109.5
H19A C19 H19C 109.5
H19B C19 H19C 109.5
C13 C16 H16A 109.5
C13 C16 H16B 109.5
H16A C16 H16B 109.5
C13 C16 H16C 109.5
H16A C16 H16C 109.5
H16B C16 H16C 109.5
C13 C15 H15A 109.5
C13 C15 H15B 109.5
H15A C15 H15B 109.5
C13 C15 H15C 109.5
H15A C15 H15C 109.5
H15B C15 H15C 109.5
C21 C23 H23A 109.5
C21 C23 H23B 109.5
H23A C23 H23B 109.5
C21 C23 H23C 109.5
H23A C23 H23C 109.5
H23B C23 H23C 109.5
N4 N3 Co1 177.86(17)
C9 C12 H12A 109.5
C9 C12 H12B 109.5
H12A C12 H12B 109.5
C9 C12 H12C 109.5
H12A C12 H12C 109.5
H12B C12 H12C 109.5
C21 C22 H22A 109.5
C21 C22 H22B 109.5
H22A C22 H22B 109.5
C21 C22 H22C 109.5
H22A C22 H22C 109.5
H22B C22 H22C 109.5
C17 C20 H20A 109.5
C17 C20 H20B 109.5
H20A C20 H20B 109.5
C17 C20 H20C 109.5
H20A C20 H20C 109.5
H20B C20 H20C 109.5
C21 C24 H24A 109.5
C21 C24 H24B 109.5
H24A C24 H24B 109.5
C21 C24 H24C 109.5
H24A C24 H24C 109.5
H24B C24 H24C 109.5
C9 C10 H10A 109.5
C9 C10 H10B 109.5
H10A C10 H10B 109.5
C9 C10 H10C 109.5
H10A C10 H10C 109.5
H10B C10 H10C 109.5
C17 C18 H18A 109.5
C17 C18 H18B 109.5
H18A C18 H18B 109.5
C17 C18 H18C 109.5
H18A C18 H18C 109.5
H18B C18 H18C 109.5
C9 C11 H11A 109.5
C9 C11 H11B 109.5
H11A C11 H11B 109.5
C9 C11 H11C 109.5
H11A C11 H11C 109.5
H11B C11 H11C 109.5

loop_
_geom_bond_atom_site_label_1
_geom_bond_atom_site_label_2
_geom_bond_distance
Co1 N3 1.7745(13)
Co1 B1 1.9463(13)
Co1 P1 2.1884(4)
Co1 P2 2.1901(3)
P1 C9 1.8807(13)
P1 C13 1.8829(13)
P1 C7 1.8855(12)
P2 C8 1.8830(12)
P2 C21 1.8882(13)
P2 C17 1.8907(13)
N2 C2 1.3882(15)
N2 B1 1.4388(16)
N2 C8 1.4400(16)
N1 C1 1.3896(15)
N1 B1 1.4340(17)
N1 C7 1.4426(15)
C7 H7A 0.9900
C7 H7B 0.9900
C8 H8A 0.9900
C8 H8B 0.9900
C1 C6 1.3849(17)
C1 C2 1.4235(16)
C3 C2 1.3874(16)
C3 C4 1.3988(17)
C3 H3A 0.9500
C9 C10 1.5328(19)
C9 C12 1.5341(19)
C9 C11 1.5365(19)
C17 C19 1.5340(18)
C17 C18 1.5347(18)
C17 C20 1.5423(19)
C13 C14 1.5302(19)
C13 C15 1.5305(19)
C13 C16 1.5404(19)
C4 C5 1.3900(18)
C4 H4A 0.9500
C21 C23 1.5314(19)
C21 C24 1.535(2)
C21 C22 1.5352(19)
C14 H14A 0.9800
C14 H14B 0.9800
C14 H14C 0.9800
C5 C6 1.3998(17)
C5 H5A 0.9500
C6 H6A 0.9500
C19 H19A 0.9800
C19 H19B 0.9800
C19 H19C 0.9800
C16 H16A 0.9800
C16 H16B 0.9800
C16 H16C 0.9800
C15 H15A 0.9800
C15 H15B 0.9800
C15 H15C 0.9800
C23 H23A 0.9800
C23 H23B 0.9800
C23 H23C 0.9800
N3 N4 1.119(2)
C12 H12A 0.9800
C12 H12B 0.9800
C12 H12C 0.9800
C22 H22A 0.9800
C22 H22B 0.9800
C22 H22C 0.9800
C20 H20A 0.9800
C20 H20B 0.9800
C20 H20C 0.9800
C24 H24A 0.9800
C24 H24B 0.9800
C24 H24C 0.9800
C10 H10A 0.9800
C10 H10B 0.9800
C10 H10C 0.9800
C18 H18A 0.9800
C18 H18B 0.9800
C18 H18C 0.9800
C11 H11A 0.9800
C11 H11B 0.9800
C11 H11C 0.9800

loop_
_geom_torsion_atom_site_label_1
_geom_torsion_atom_site_label_2
_geom_torsion_atom_site_label_3
_geom_torsion_atom_site_label_4
_geom_torsion
C1 N1 C7 P1 -172.46(11)
B1 N1 C7 P1 11.55(13)
C9 P1 C7 N1 -140.58(8)
C13 P1 C7 N1 104.58(9)
Co1 P1 C7 N1 -15.79(9)
C2 N2 C8 P2 -168.57(11)
B1 N2 C8 P2 11.73(13)
C21 P2 C8 N2 -143.03(8)
C17 P2 C8 N2 101.87(8)
Co1 P2 C8 N2 -16.67(9)
B1 N1 C1 C6 -178.84(13)
C7 N1 C1 C6 4.9(2)
B1 N1 C1 C2 -0.58(14)
C7 N1 C1 C2 -176.85(12)
C4 C3 C2 N2 -178.76(12)
C4 C3 C2 C1 0.60(17)
B1 N2 C2 C3 179.06(13)
C8 N2 C2 C3 -0.7(2)
B1 N2 C2 C1 -0.36(14)
C8 N2 C2 C1 179.92(12)
C6 C1 C2 C3 -0.44(18)
N1 C1 C2 C3 -178.92(11)
C6 C1 C2 N2 179.06(11)
N1 C1 C2 N2 0.58(13)
C13 P1 C9 C10 69.41(11)
C7 P1 C9 C10 -38.88(11)
Co1 P1 C9 C10 -159.21(8)
C13 P1 C9 C12 -171.58(9)
C7 P1 C9 C12 80.12(10)
Co1 P1 C9 C12 -40.21(10)
C13 P1 C9 C11 -54.27(12)
C7 P1 C9 C11 -162.57(10)
Co1 P1 C9 C11 77.10(10)
C8 P2 C17 C19 61.56(10)
C21 P2 C17 C19 -46.21(11)
Co1 P2 C17 C19 179.27(8)
C8 P2 C17 C18 -174.06(9)
C21 P2 C17 C18 78.17(11)
Co1 P2 C17 C18 -56.36(10)
C8 P2 C17 C20 -59.08(9)
C21 P2 C17 C20 -166.85(8)
Co1 P2 C17 C20 58.63(9)
C9 P1 C13 C14 -44.47(11)
C7 P1 C13 C14 63.60(10)
Co1 P1 C13 C14 -177.84(8)
C9 P1 C13 C15 79.82(11)
C7 P1 C13 C15 -172.10(9)
Co1 P1 C13 C15 -53.54(10)
C9 P1 C13 C16 -165.19(9)
C7 P1 C13 C16 -57.11(10)
Co1 P1 C13 C16 61.44(9)
C2 C3 C4 C5 -0.54(19)
C1 N1 B1 N2 0.35(14)
C7 N1 B1 N2 177.09(11)
C1 N1 B1 Co1 -178.69(10)
C7 N1 B1 Co1 -1.96(18)
C2 N2 B1 N1 0.01(14)
C8 N2 B1 N1 179.77(10)
C2 N2 B1 Co1 179.06(10)
C8 N2 B1 Co1 -1.18(18)
C8 P2 C21 C23 -163.92(9)
C17 P2 C21 C23 -55.97(11)
Co1 P2 C21 C23 75.14(10)
C8 P2 C21 C24 -39.53(11)
C17 P2 C21 C24 68.42(11)
Co1 P2 C21 C24 -160.47(9)
C8 P2 C21 C22 79.37(10)
C17 P2 C21 C22 -172.67(9)
Co1 P2 C21 C22 -41.57(11)
C3 C4 C5 C6 0.3(2)
N1 C1 C6 C5 178.24(13)
C2 C1 C6 C5 0.18(18)
C4 C5 C6 C1 -0.11(19)
